data_1007002
loop_
_publ_author_name
'Bagieu-Beucher, M'
'Tordjman, I'
'Durif, A'
'Guitel, J C'

_publ_section_title
;
Structure cristalline du trimetaphosphate de potassium K~3~ P~3~ O~9~
;
_journal_coden_ASTM ACBCAR
_journal_name_full 'Acta Crystallographica B (24,1968-38,1982)'
_journal_page_first 1427
_journal_page_last 1430
_journal_paper_doi 10.1107/S0567740876005505
_journal_volume 32
_journal_year 1976
_chemical_formula_structural 'K3 P3 O9'
_chemical_formula_sum 'K3 O9 P3'
_chemical_name_systematic 'POTASSIUM CYCLO-TRIPHOSPHATE'
_space_group_IT_number 14
_symmetry_cell_setting monoclinic
_symmetry_Int_Tables_number 14
_symmetry_space_group_name_Hall '-P 2yn'
_symmetry_space_group_name_H-M 'P 1 21/n 1'
_cell_angle_alpha 90
_cell_angle_beta 102.18(3)
_cell_angle_gamma 90
_cell_formula_units_Z 4
_cell_length_a 11.074(8)
_cell_length_b 11.965(9)
_cell_length_c 7.350(6)
_cell_volume 952.0
_refine_ls_R_factor_all 0.04
_cod_database_code 1007002

loop_
_symmetry_equiv_pos_as_xyz
x,y,z
1/2+x,1/2-y,1/2+z
-x,-y,-z
1/2-x,1/2+y,1/2-z

loop_
_atom_site_label
_atom_site_type_symbol
_atom_site_symmetry_multiplicity
_atom_site_Wyckoff_symbol
_atom_site_fract_x
_atom_site_fract_y
_atom_site_fract_z
_atom_site_occupancy
_atom_site_attached_hydrogens
_atom_site_calc_flag
K1 K1+ 4 e 0.4002(2) 0.7569(2) 0.0972(4) 1. 0 d
K2 K1+ 4 e 0.3783(2) 0.4183(2) 0.1469(4) 1. 0 d
K3 K1+ 4 e 0.0806(3) 0.6418(2) 0.1586(4) 1. 0 d
P1 P5+ 4 e 0.1641(3) 0.5547(3) 0.7715(4) 1. 0 d
P2 P5+ 4 e 0.3463(3) 0.4293(2) 0.6270(4) 1. 0 d
P3 P5+ 4 e 0.3246(3) 0.6719(3) 0.5757(4) 1. 0 d
O1 O2- 4 e 0.2109(6) 0.4449(6) 0.6762(10) 1. 0 d
O2 O2- 4 e 0.1924(6) 0.6523(6) 0.6337(9) 1. 0 d
O3 O2- 4 e 0.3573(6) 0.5460(6) 0.5206(10) 1. 0 d
O4 O2- 4 e 0.2415(6) 0.5717(6) 0.9582(10) 1. 0 d
O5 O2- 4 e 0.0280(6) 0.5482(6) 0.7499(10) 1. 0 d
O6 O2- 4 e 0.3357(6) 0.3400(6) 0.4869(10) 1. 0 d
O7 O2- 4 e 0.4425(6) 0.4225(6) 0.8006(10) 1. 0 d
O8 O2- 4 e 0.2978(7) 0.7388(6) 0.404(1) 1. 0 d
O9 O2- 4 e 0.4188(6) 0.7103(6) 0.7388(9) 1. 0 d

loop_
_atom_type_symbol
_atom_type_oxidation_number
K1+ 1.000
P5+ 5.000
O2- -2.000
